data_4021794
loop_
_publ_author_name
'V\'aclav \<St'astn\'y'
'Ivan Stibor'
'Ivana C\'isar\<rov\'a'
'Jan S\'ykora'
'Michaela Pojarov\'a'
'Pavel Lhot\'ak'

_publ_section_title
;
 Synthesis of Unique Cagelike Thiacalix[4]arene Derivatives
 in a 1,3-Alternate Conformation
;
_journal_name_full 'Journal of Organic Chemistry'
_journal_page_first 5404
_journal_page_last 5406
_journal_paper_doi 10.1021/jo0607358
_journal_volume 71
_journal_year 2006
_chemical_formula_moiety 'C64 H57.20 N4 O10 S4'
_chemical_formula_sum 'C64 H57.2 N4 O10 S4'
_chemical_formula_weight 1170.64
_space_group_crystal_system triclinic
_space_group_IT_number 2
_space_group_name_Hall '-P 1'
_space_group_name_H-M_alt 'P -1'
_atom_sites_solution_hydrogens geom
_atom_sites_solution_primary direct
_audit_creation_date 06-03-17
_audit_creation_method CRYSTALS_ver_12.83
_cell_angle_alpha 78.8310(14)
_cell_angle_beta 70.9650(11)
_cell_angle_gamma 87.1330(14)
_cell_formula_units_Z 2
_cell_length_a 13.3800(3)
_cell_length_b 14.4440(3)
_cell_length_c 15.9270(4)
_cell_measurement_reflns_used 0
_cell_measurement_temperature 150
_cell_measurement_theta_max 0
_cell_measurement_theta_min 0
_cell_volume 2854.36(12)
_computing_cell_refinement 'USER DEFINED CELL REFINEMENT'
_computing_data_collection 'USER DEFINED DATA COLLECTION'
_computing_data_reduction 'USER DEFINED DATA REDUCTION'
_computing_molecular_graphics 'CAMERON (Watkin et al., 1996)'
_computing_publication_material 'CRYSTALS (Betteridge et al., 2003)'
_computing_structure_refinement 'CRYSTALS (Betteridge et al., 2003)'
_computing_structure_solution 'SIR92 (Altomare et al., 1994)'
_diffrn_ambient_temperature 150
_diffrn_measured_fraction_theta_full 0.997
_diffrn_measured_fraction_theta_max 0.997
_diffrn_measurement_device_type Unknown
_diffrn_measurement_method \w/2\q
_diffrn_radiation_monochromator graphite
_diffrn_radiation_type 'Mo K\a'
_diffrn_radiation_wavelength 0.71073
_diffrn_reflns_av_R_equivalents 0.023
_diffrn_reflns_limit_h_max 15
_diffrn_reflns_limit_h_min -15
_diffrn_reflns_limit_k_max 17
_diffrn_reflns_limit_k_min -17
_diffrn_reflns_limit_l_max 18
_diffrn_reflns_limit_l_min -18
_diffrn_reflns_number 19210
_diffrn_reflns_theta_full 25.075
_diffrn_reflns_theta_max 25.075
_diffrn_reflns_theta_min 1.610
_diffrn_standards_number 0
_exptl_absorpt_coefficient_mu 0.231
_exptl_absorpt_correction_T_max 1.0000
_exptl_absorpt_correction_T_min 1.0000
_exptl_absorpt_correction_type none
_exptl_crystal_colour colourless
_exptl_crystal_density_diffrn 1.362
_exptl_crystal_description prism
_exptl_crystal_F_000 1226.400
_exptl_crystal_size_max 0.09
_exptl_crystal_size_mid 0.07
_exptl_crystal_size_min 0.03
_refine_diff_density_max 1.00
_refine_diff_density_min -0.25
_refine_ls_extinction_method None
_refine_ls_goodness_of_fit_ref 1.1044
_refine_ls_hydrogen_treatment noref
_refine_ls_matrix_type full
_refine_ls_number_parameters 793
_refine_ls_number_reflns 7516
_refine_ls_number_restraints 56
_refine_ls_R_factor_all 0.0623
_refine_ls_R_factor_gt 0.0412
_refine_ls_shift/su_max 0.000579
_refine_ls_structure_factor_coef F
_refine_ls_weighting_details
;
 Method, part 1, Chebychev polynomial, (Watkin, 1994, Prince, 1982) 
 [weight] = 1.0/[A~0~*T~0~(x)+A~1~*T~1~(x) ... +A~n-1~]*T~n-1~(x)] 
 where A~i~ are the Chebychev coefficients listed below and x= Fcalc/Fmax 
 Method = Robust Weighting (Prince, 1982) 
 W = [weight] * [1-(deltaF/6*sigmaF)^2^]^2^ 
 A~i~ are: 
 0.749 0.568 0.445 
;
_refine_ls_weighting_scheme calc
_refine_ls_wR_factor_all 0.0652
_refine_ls_wR_factor_gt 0.0486
_refine_ls_wR_factor_ref 0.0486
_reflns_limit_h_max 15
_reflns_limit_h_min -15
_reflns_limit_k_max 17
_reflns_limit_k_min -16
_reflns_limit_l_max 18
_reflns_limit_l_min 0
_reflns_number_gt 7516
_reflns_number_total 10090
_reflns_threshold_expression I>2.0\s(I)
_cod_data_source_file jo0607358si20060406_083622.cif
_cod_depositor_comments
;
 Updating space group information.

 Antanas Vaitkus,
 2018-06-10

The following automatic conversions were performed:
'_symmetry_cell_setting' value 'Triclinic' changed to 'triclinic'
according to '/home/saulius/struct/CIF-dictionaries/cif_core.dic'
dictionary named 'cif_core.dic' version 2.4.1 from 2010-06-29.

Automatic conversion script
Id: cif_fix_enum 1527 2010-12-29 10:47:43Z saulius 
;
_cod_original_formula_sum 'C64 H57.20 N4 O10 S4'
_cod_database_code 4021794

loop_
_space_group_symop_id
_space_group_symop_operation_xyz
1 x,y,z
2 -x,-y,-z

loop_
_atom_site_label
_atom_site_type_symbol
_atom_site_fract_x
_atom_site_fract_y
_atom_site_fract_z
_atom_site_U_iso_or_equiv
_atom_site_occupancy
_atom_site_adp_type
_atom_site_refinement_flags_posn
_atom_site_refinement_flags_adp
_atom_site_disorder_assembly
_atom_site_disorder_group
S2 S 0.57043(4) 0.15265(4) 0.21992(4) 0.0314 1.0000 Uani . . . .
S8 S 0.46041(4) 0.51452(4) 0.28711(4) 0.0313 1.0000 Uani . . . .
S14 S 0.04114(4) 0.39725(4) 0.45864(4) 0.0305 1.0000 Uani . . . .
S20 S 0.14293(4) 0.05432(4) 0.34449(4) 0.0316 1.0000 Uani . . . .
O1 O 0.45588(12) 0.34637(11) 0.20031(10) 0.0287 1.0000 Uani . . . .
O2 O 0.27386(12) 0.39496(10) 0.43401(10) 0.0294 1.0000 Uani . . . .
O3 O 0.12592(12) 0.26772(11) 0.31728(10) 0.0287 1.0000 Uani . . . .
O4 O 0.35266(12) 0.11938(10) 0.36089(10) 0.0278 1.0000 Uani . . . .
O5 O 0.51219(15) 0.35825(16) -0.03213(12) 0.0524 1.0000 Uani . . . .
O6 O 0.00333(17) 0.3262(2) 0.14868(14) 0.0722 1.0000 Uani . . . .
O7 O 0.37060(14) 0.39988(12) 0.61352(12) 0.0392 1.0000 Uani . . . .
O8 O 0.3517(2) -0.02677(13) 0.56459(14) 0.0656 1.0000 Uani . . . .
N1 N 0.36928(17) 0.40282(16) 0.07205(14) 0.0411 1.0000 Uani . . . .
N2 N 0.17305(16) 0.30617(16) 0.14364(13) 0.0399 1.0000 Uani . . . .
N3 N 0.29718(17) 0.28428(14) 0.57410(14) 0.0377 1.0000 Uani . . . .
N4 N 0.39591(17) 0.12497(14) 0.50682(13) 0.0357 1.0000 Uani . . . .
C1 C 0.44856(17) 0.13767(15) 0.20263(15) 0.0287 1.0000 Uani . . . .
C3 C 0.55463(16) 0.24393(15) 0.28307(14) 0.0263 1.0000 Uani . . . .
C4 C 0.60593(16) 0.22984(15) 0.34787(15) 0.0275 1.0000 Uani . . . .
C5 C 0.60838(16) 0.29909(15) 0.39679(15) 0.0267 1.0000 Uani . . . .
C6 C 0.55503(17) 0.38349(15) 0.38198(15) 0.0278 1.0000 Uani . . . .
C7 C 0.50501(16) 0.39858(14) 0.31629(15) 0.0260 1.0000 Uani . . . .
C9 C 0.32802(17) 0.50275(15) 0.29023(15) 0.0271 1.0000 Uani . . . .
C10 C 0.30074(17) 0.55748(15) 0.21872(14) 0.0269 1.0000 Uani . . . .
C11 C 0.19633(17) 0.56166(15) 0.21887(15) 0.0290 1.0000 Uani . . . .
C12 C 0.11826(17) 0.50925(16) 0.29201(15) 0.0300 1.0000 Uani . . . .
C13 C 0.14480(17) 0.45410(15) 0.36334(15) 0.0278 1.0000 Uani . . . .
C15 C 0.07633(16) 0.27639(15) 0.47543(14) 0.0260 1.0000 Uani . . . .
C16 C 0.06027(17) 0.23093(16) 0.56465(15) 0.0287 1.0000 Uani . . . .
C17 C 0.07104(17) 0.13333(15) 0.58669(15) 0.0280 1.0000 Uani . . . .
C18 C 0.10175(17) 0.08243(15) 0.51646(15) 0.0294 1.0000 Uani . . . .
C19 C 0.12056(16) 0.12697(15) 0.42683(14) 0.0269 1.0000 Uani . . . .
C21 C 0.26361(18) 0.09320(15) 0.25786(15) 0.0284 1.0000 Uani . . . .
C22 C 0.26821(18) 0.08804(16) 0.17034(16) 0.0316 1.0000 Uani . . . .
C23 C 0.36281(19) 0.10539(16) 0.09839(15) 0.0322 1.0000 Uani . . . .
C24 C 0.45232(18) 0.13212(16) 0.11526(15) 0.0314 1.0000 Uani . . . .
C25 C 0.50542(16) 0.32969(15) 0.26586(14) 0.0263 1.0000 Uani . . . .
C26 C 0.24959(17) 0.45172(14) 0.36341(14) 0.0263 1.0000 Uani . . . .
C27 C 0.10631(16) 0.22419(15) 0.40645(14) 0.0265 1.0000 Uani . . . .
C28 C 0.35456(18) 0.11609(14) 0.27430(14) 0.0271 1.0000 Uani . . . .
C29 C 0.52882(19) 0.36977(18) 0.10951(16) 0.0380 1.0000 Uani . . . .
C30 C 0.46858(18) 0.37589(16) 0.04382(15) 0.0328 1.0000 Uani . . . .
C31 C 0.2982(2) 0.41251(19) 0.01841(17) 0.0392 1.0000 Uani . . . .
C32 C 0.2232(2) 0.32866(19) 0.04590(16) 0.0391 1.0000 Uani . . . .
C33 C 0.06986(19) 0.30576(18) 0.18578(16) 0.0357 1.0000 Uani . . . .
C34 C 0.03463(18) 0.27565(18) 0.28761(16) 0.0345 1.0000 Uani . . . .
C35 C 0.2896(2) 0.44441(16) 0.49921(16) 0.0344 1.0000 Uani . . . .
C36 C 0.32370(18) 0.37388(16) 0.56783(15) 0.0317 1.0000 Uani . . . .
C37 C 0.3208(2) 0.20505(16) 0.63579(16) 0.0344 1.0000 Uani . . . .
C38 C 0.41125(19) 0.14800(17) 0.58655(15) 0.0349 1.0000 Uani . . . .
C39 C 0.36932(19) 0.04001(16) 0.50187(16) 0.0337 1.0000 Uani . . . .
C40 C 0.3630(2) 0.02799(16) 0.41194(16) 0.0349 1.0000 Uani . . . .
C41 C 0.66551(17) 0.28102(15) 0.46437(15) 0.0278 1.0000 Uani . . . .
C42 C 0.75892(17) 0.22965(16) 0.44733(16) 0.0317 1.0000 Uani . . . .
C43 C 0.81045(18) 0.20803(17) 0.51129(18) 0.0376 1.0000 Uani . . . .
C44 C 0.7697(2) 0.23697(18) 0.59306(18) 0.0409 1.0000 Uani . . . .
C45 C 0.6773(2) 0.28856(17) 0.61136(17) 0.0375 1.0000 Uani . . . .
C46 C 0.62566(18) 0.31143(15) 0.54751(16) 0.0314 1.0000 Uani . . . .
C47 C 0.17076(18) 0.61634(17) 0.13960(16) 0.0343 1.0000 Uani . . . .
C48 C 0.2242(2) 0.70036(19) 0.09146(18) 0.0428 1.0000 Uani . . . .
C49 C 0.2054(3) 0.7478(2) 0.0139(2) 0.0573 1.0000 Uani . . . .
C50 C 0.1338(3) 0.7127(3) -0.0171(2) 0.0605 1.0000 Uani . . . .
C51 C 0.0802(2) 0.6299(2) 0.0283(2) 0.0558 1.0000 Uani . . . .
C52 C 0.0986(2) 0.5814(2) 0.10600(17) 0.0427 1.0000 Uani . . . .
C53 C 0.05132(19) 0.08461(16) 0.68190(15) 0.0328 1.0000 Uani . . . .
C54 C -0.0210(2) 0.11882(19) 0.75342(17) 0.0426 1.0000 Uani . . . .
C55 C -0.0412(3) 0.0706(2) 0.84227(18) 0.0567 1.0000 Uani . . . .
C56 C 0.0099(3) -0.0116(3) 0.8599(2) 0.0664 1.0000 Uani . . . .
C57 C 0.0823(3) -0.0459(2) 0.7908(2) 0.0653 1.0000 Uani . . . .
C58 C 0.1042(2) 0.00159(19) 0.70170(18) 0.0468 1.0000 Uani . . . .
C59 C 0.3688(2) 0.09499(17) 0.00561(16) 0.0359 1.0000 Uani . . . .
C60 C 0.3059(2) 0.02818(19) -0.00618(17) 0.0428 1.0000 Uani . . . .
C61 C 0.3110(3) 0.0177(2) -0.0922(2) 0.0534 1.0000 Uani . . . .
C62 C 0.3781(3) 0.0729(2) -0.16592(19) 0.0612 1.0000 Uani . . . .
C63 C 0.4416(3) 0.1386(2) -0.15669(19) 0.0623 1.0000 Uani . . . .
C64 C 0.4367(2) 0.1509(2) -0.07078(19) 0.0507 1.0000 Uani . . . .
O9 O -0.1140(3) 0.6440(4) 0.2751(3) 0.0747 0.6000 Uani D U 1 1
O10 O -0.1810(5) 0.5966(4) 0.1776(5) 0.0467 0.6000 Uani D U 1 1
C66 C -0.1441(5) 0.6662(6) 0.2079(5) 0.0558 0.6000 Uani D U 1 1
C65 C -0.1454(8) 0.7600(6) 0.1475(7) 0.0755 0.6000 Uani D U 1 1
C67 C -0.1899(6) 0.5020(6) 0.2318(5) 0.0460 0.6000 Uani D U 1 1
C68 C -0.2234(5) 0.4380(5) 0.1825(4) 0.0553 0.6000 Uani D U 1 1
O109 O -0.1239(5) 0.5490(8) 0.2854(4) 0.1008 0.4000 Uani D U 1 2
O110 O -0.1622(8) 0.6373(8) 0.1643(9) 0.0640 0.4000 Uani D U 1 2
C165 C -0.2000(12) 0.4732(10) 0.2099(10) 0.0772 0.4000 Uani D U 1 2
C166 C -0.1592(8) 0.5592(11) 0.2260(7) 0.0721 0.4000 Uani D U 1 2
C167 C -0.1221(10) 0.7239(11) 0.1702(11) 0.0621 0.4000 Uani D U 1 2
C168 C -0.1372(8) 0.7969(8) 0.0968(9) 0.0706 0.4000 Uani D U 1 2
H41 H 0.6399 0.1702 0.3593 0.0326 1.0000 Uiso . . . .
H61 H 0.5544 0.4318 0.4177 0.0324 1.0000 Uiso . . . .
H101 H 0.3556 0.5941 0.1672 0.0334 1.0000 Uiso . . . .
H121 H 0.0405 0.5145 0.2920 0.0360 1.0000 Uiso . . . .
H161 H 0.0387 0.2690 0.6157 0.0343 1.0000 Uiso . . . .
H181 H 0.1112 0.0131 0.5316 0.0350 1.0000 Uiso . . . .
H221 H 0.2035 0.0720 0.1589 0.0393 1.0000 Uiso . . . .
H241 H 0.5202 0.1460 0.0634 0.0399 1.0000 Uiso . . . .
H291 H 0.5632 0.4314 0.1019 0.0454 1.0000 Uiso . . . .
H292 H 0.5851 0.3199 0.0986 0.0453 1.0000 Uiso . . . .
H311 H 0.2528 0.4708 0.0277 0.0494 1.0000 Uiso . . . .
H312 H 0.3408 0.4187 -0.0471 0.0493 1.0000 Uiso . . . .
H321 H 0.1665 0.3439 0.0168 0.0482 1.0000 Uiso . . . .
H322 H 0.2642 0.2718 0.0250 0.0488 1.0000 Uiso . . . .
H341 H -0.0139 0.3224 0.3170 0.0432 1.0000 Uiso . . . .
H342 H -0.0032 0.2131 0.3050 0.0431 1.0000 Uiso . . . .
H351 H 0.3456 0.4939 0.4677 0.0480 1.0000 Uiso . . . .
H352 H 0.2215 0.4746 0.5302 0.0482 1.0000 Uiso . . . .
H371 H 0.3402 0.2302 0.6826 0.0422 1.0000 Uiso . . . .
H372 H 0.2566 0.1629 0.6665 0.0422 1.0000 Uiso . . . .
H381 H 0.4789 0.1845 0.5671 0.0448 1.0000 Uiso . . . .
H382 H 0.4174 0.0876 0.6271 0.0439 1.0000 Uiso . . . .
H401 H 0.4286 -0.0033 0.3789 0.0447 1.0000 Uiso . . . .
H402 H 0.3011 -0.0141 0.4209 0.0441 1.0000 Uiso . . . .
H421 H 0.7876 0.2086 0.3893 0.0394 1.0000 Uiso . . . .
H431 H 0.8763 0.1724 0.4982 0.0478 1.0000 Uiso . . . .
H441 H 0.8055 0.2224 0.6377 0.0507 1.0000 Uiso . . . .
H451 H 0.6482 0.3086 0.6697 0.0497 1.0000 Uiso . . . .
H461 H 0.5609 0.3485 0.5599 0.0399 1.0000 Uiso . . . .
H481 H 0.2750 0.7264 0.1143 0.0482 1.0000 Uiso . . . .
H491 H 0.2440 0.8071 -0.0191 0.0638 1.0000 Uiso . . . .
H501 H 0.1218 0.7474 -0.0724 0.0693 1.0000 Uiso . . . .
H511 H 0.0279 0.6048 0.0053 0.0667 1.0000 Uiso . . . .
H521 H 0.0603 0.5201 0.1384 0.0543 1.0000 Uiso . . . .
H541 H -0.0590 0.1780 0.7415 0.0528 1.0000 Uiso . . . .
H551 H -0.0919 0.0957 0.8924 0.0669 1.0000 Uiso . . . .
H561 H -0.0054 -0.0451 0.9209 0.0794 1.0000 Uiso . . . .
H571 H 0.1208 -0.1055 0.8036 0.0797 1.0000 Uiso . . . .
H581 H 0.1565 -0.0230 0.6515 0.0600 1.0000 Uiso . . . .
H601 H 0.2565 -0.0125 0.0477 0.0581 1.0000 Uiso . . . .
H611 H 0.2659 -0.0299 -0.1001 0.0700 1.0000 Uiso . . . .
H621 H 0.3823 0.0643 -0.2260 0.0745 1.0000 Uiso . . . .
H631 H 0.4910 0.1782 -0.2109 0.0731 1.0000 Uiso . . . .
H641 H 0.4815 0.1992 -0.0634 0.0606 1.0000 Uiso . . . .
H32 H 0.2163 0.2889 0.1776 0.0475 1.0000 Uiso . . . .
H34 H 0.2611 0.2723 0.5378 0.0471 1.0000 Uiso . . . .
H35 H 0.4078 0.1717 0.4576 0.0434 1.0000 Uiso . . . .
H46 H 0.3429 0.4141 0.1286 0.0531 1.0000 Uiso . . . .
H50 H -0.1696 0.4413 0.1216 0.0989 1.0000 Uiso . . . .
H58 H -0.2260 0.3695 0.2137 0.0989 1.0000 Uiso . . . .
H74 H -0.2921 0.4556 0.1767 0.0989 1.0000 Uiso . . . .
H651 H -0.1196 0.8152 0.1668 0.0879 0.6000 Uiso . . 1 1
H652 H -0.2221 0.7780 0.1478 0.0879 0.6000 Uiso . . 1 1
H653 H -0.1030 0.7618 0.0818 0.0879 0.6000 Uiso . . 1 1
H1681 H -0.1063 0.8602 0.0945 0.0867 0.4000 Uiso . . 1 2
H1682 H -0.2106 0.8037 0.0977 0.0867 0.4000 Uiso . . 1 2
H1683 H -0.0935 0.7786 0.0338 0.0867 0.4000 Uiso . . 1 2
H1651 H -0.2051 0.4107 0.2522 0.0852 0.4000 Uiso . . 1 2
H1652 H -0.2818 0.4798 0.2071 0.0852 0.4000 Uiso . . 1 2
H1653 H -0.1634 0.4564 0.1444 0.0852 0.4000 Uiso . . 1 2
H1671 H -0.1629 0.7506 0.2222 0.0670 0.4000 Uiso . . 1 2
H1672 H -0.0459 0.7255 0.1583 0.0670 0.4000 Uiso . . 1 2
H671 H -0.2460 0.4971 0.2918 0.0568 0.6000 Uiso . . 1 1
H672 H -0.1216 0.4796 0.2391 0.0568 0.6000 Uiso . . 1 1

loop_
_atom_site_aniso_label
_atom_site_aniso_U_11
_atom_site_aniso_U_22
_atom_site_aniso_U_33
_atom_site_aniso_U_23
_atom_site_aniso_U_13
_atom_site_aniso_U_12
S2 0.0280(3) 0.0342(3) 0.0346(3) -0.0117(2) -0.0110(2) 0.0014(2)
S8 0.0288(3) 0.0236(3) 0.0447(3) -0.0004(2) -0.0191(2) -0.0016(2)
S14 0.0314(3) 0.0275(3) 0.0286(3) -0.0024(2) -0.0058(2) 0.0005(2)
S20 0.0315(3) 0.0320(3) 0.0322(3) -0.0105(2) -0.0080(2) -0.0071(2)
O1 0.0278(8) 0.0349(8) 0.0251(8) -0.0016(6) -0.0126(6) -0.0018(6)
O2 0.0384(9) 0.0249(7) 0.0297(8) -0.0003(6) -0.0202(7) -0.0010(6)
O3 0.0299(8) 0.0348(8) 0.0215(7) -0.0007(6) -0.0102(6) -0.0045(6)
O4 0.0336(8) 0.0266(7) 0.0255(8) -0.0051(6) -0.0120(6) -0.0014(6)
O5 0.0391(10) 0.0829(14) 0.0303(10) -0.0044(9) -0.0081(8) 0.0011(10)
O6 0.0452(12) 0.133(2) 0.0388(11) 0.0037(12) -0.0249(10) 0.0031(12)
O7 0.0473(10) 0.0390(9) 0.0416(10) -0.0071(7) -0.0278(8) -0.0028(8)
O8 0.122(2) 0.0324(10) 0.0528(12) 0.0104(9) -0.0523(13) -0.0089(11)
N1 0.0392(12) 0.0592(14) 0.0319(11) -0.0152(10) -0.0184(9) 0.0093(10)
N2 0.0377(12) 0.0556(13) 0.0271(10) -0.0009(9) -0.0155(9) 0.0022(10)
N3 0.0503(12) 0.0315(10) 0.0402(11) 0.0016(9) -0.0305(10) -0.0055(9)
N4 0.0464(12) 0.0366(11) 0.0244(10) 0.0014(8) -0.0142(9) -0.0111(9)
C1 0.0298(11) 0.0275(11) 0.0309(12) -0.0063(9) -0.0124(9) 0.0005(9)
C3 0.0247(10) 0.0264(10) 0.0275(11) -0.0031(9) -0.0087(9) -0.0033(8)
C4 0.0236(10) 0.0263(11) 0.0313(12) -0.0010(9) -0.0094(9) -0.0012(8)
C5 0.0242(10) 0.0274(11) 0.0289(11) -0.0011(9) -0.0106(9) -0.0048(8)
C6 0.0268(11) 0.0249(11) 0.0333(12) -0.0034(9) -0.0128(9) -0.0021(8)
C7 0.0230(10) 0.0228(10) 0.0320(11) -0.0010(9) -0.0103(9) -0.0024(8)
C9 0.0268(11) 0.0239(10) 0.0335(12) -0.0058(9) -0.0137(9) 0.0019(8)
C10 0.0288(11) 0.0238(10) 0.0281(11) -0.0024(8) -0.0107(9) 0.0001(8)
C11 0.0296(11) 0.0291(11) 0.0280(11) -0.0022(9) -0.0111(9) 0.0023(9)
C12 0.0272(11) 0.0329(12) 0.0297(12) -0.0026(9) -0.0109(9) 0.0007(9)
C13 0.0292(11) 0.0244(10) 0.0301(11) -0.0031(9) -0.0111(9) -0.0008(9)
C15 0.0210(10) 0.0288(11) 0.0265(11) -0.0017(9) -0.0070(8) -0.0033(8)
C16 0.0263(11) 0.0333(12) 0.0260(11) -0.0047(9) -0.0076(9) -0.0052(9)
C17 0.0254(11) 0.0315(11) 0.0273(11) -0.0025(9) -0.0096(9) -0.0065(9)
C18 0.0263(11) 0.0273(11) 0.0339(12) -0.0023(9) -0.0101(9) -0.0051(9)
C19 0.0232(10) 0.0301(11) 0.0272(11) -0.0063(9) -0.0065(9) -0.0056(8)
C21 0.0321(11) 0.0274(11) 0.0270(11) -0.0089(9) -0.0088(9) -0.0010(9)
C22 0.0364(12) 0.0324(12) 0.0310(12) -0.0100(9) -0.0151(10) -0.0019(9)
C23 0.0413(13) 0.0310(12) 0.0276(12) -0.0093(9) -0.0137(10) 0.0032(10)
C24 0.0342(12) 0.0321(11) 0.0278(12) -0.0061(9) -0.0095(10) -0.0013(9)
C25 0.0232(10) 0.0303(11) 0.0263(11) -0.0014(9) -0.0110(9) -0.0031(8)
C26 0.0326(11) 0.0232(10) 0.0273(11) -0.0017(8) -0.0171(9) -0.0004(8)
C27 0.0259(11) 0.0305(11) 0.0223(10) -0.0019(9) -0.0075(8) -0.0058(9)
C28 0.0351(12) 0.0242(10) 0.0251(11) -0.0070(8) -0.0128(9) 0.0024(9)
C29 0.0329(13) 0.0458(14) 0.0308(12) 0.0049(10) -0.0099(10) -0.0091(11)
C30 0.0333(12) 0.0354(12) 0.0264(12) 0.0018(9) -0.0090(10) -0.0044(10)
C31 0.0390(13) 0.0496(15) 0.0319(13) -0.0028(11) -0.0182(11) 0.0027(11)
C32 0.0467(14) 0.0502(15) 0.0238(12) -0.0054(10) -0.0171(10) 0.0026(12)
C33 0.0373(13) 0.0424(13) 0.0317(12) -0.0046(10) -0.0183(11) 0.0014(10)
C34 0.0297(12) 0.0467(14) 0.0291(12) -0.0047(10) -0.0135(10) 0.0011(10)
C35 0.0460(14) 0.0306(12) 0.0331(12) -0.0056(10) -0.0216(11) -0.0016(10)
C36 0.0338(12) 0.0322(12) 0.0319(12) -0.0046(10) -0.0148(10) -0.0016(10)
C37 0.0465(14) 0.0298(12) 0.0294(12) 0.0026(9) -0.0201(11) -0.0024(10)
C38 0.0369(13) 0.0435(13) 0.0267(12) -0.0031(10) -0.0149(10) -0.0033(10)
C39 0.0369(13) 0.0320(12) 0.0344(13) -0.0026(10) -0.0171(10) 0.0049(10)
C40 0.0449(14) 0.0271(11) 0.0355(13) -0.0055(9) -0.0176(11) 0.0047(10)
C41 0.0274(11) 0.0233(10) 0.0346(12) 0.0009(9) -0.0155(9) -0.0057(8)
C42 0.0258(11) 0.0336(12) 0.0370(12) -0.0039(10) -0.0132(10) -0.0020(9)
C43 0.0277(12) 0.0397(13) 0.0499(15) -0.0060(11) -0.0203(11) 0.0026(10)
C44 0.0431(14) 0.0396(13) 0.0479(15) -0.0028(11) -0.0280(12) -0.0020(11)
C45 0.0424(14) 0.0349(12) 0.0432(14) -0.0088(11) -0.0237(11) -0.0001(10)
C46 0.0330(12) 0.0270(11) 0.0388(13) -0.0071(9) -0.0171(10) 0.0007(9)
C47 0.0293(12) 0.0401(13) 0.0289(12) 0.0021(10) -0.0089(9) 0.0069(10)
C48 0.0366(13) 0.0425(14) 0.0398(14) 0.0066(11) -0.0087(11) 0.0063(11)
C49 0.0554(18) 0.0557(18) 0.0437(16) 0.0139(13) -0.0075(14) 0.0105(14)
C50 0.0549(18) 0.077(2) 0.0411(16) 0.0098(15) -0.0193(14) 0.0191(16)
C51 0.0432(16) 0.083(2) 0.0410(16) -0.0025(15) -0.0195(13) 0.0117(15)
C52 0.0366(13) 0.0590(16) 0.0309(13) -0.0012(11) -0.0135(11) 0.0056(12)
C53 0.0378(13) 0.0349(12) 0.0268(12) 0.0015(9) -0.0140(10) -0.0130(10)
C54 0.0451(15) 0.0477(15) 0.0327(13) -0.0027(11) -0.0104(11) -0.0129(12)
C55 0.070(2) 0.066(2) 0.0280(14) -0.0007(13) -0.0086(13) -0.0244(16)
C56 0.093(3) 0.068(2) 0.0353(16) 0.0146(15) -0.0270(17) -0.0290(19)
C57 0.095(3) 0.0500(18) 0.054(2) 0.0131(15) -0.0408(19) -0.0112(17)
C58 0.0667(18) 0.0385(14) 0.0381(14) 0.0013(11) -0.0247(13) -0.0070(13)
C59 0.0438(14) 0.0374(13) 0.0292(12) -0.0098(10) -0.0142(10) 0.0062(11)
C60 0.0534(16) 0.0457(15) 0.0357(14) -0.0149(11) -0.0194(12) 0.0044(12)
C61 0.082(2) 0.0500(16) 0.0429(16) -0.0202(13) -0.0346(15) 0.0121(15)
C62 0.114(3) 0.0455(16) 0.0321(15) -0.0122(12) -0.0332(17) 0.0172(17)
C63 0.089(2) 0.0590(19) 0.0307(15) -0.0028(13) -0.0126(15) 0.0040(17)
C64 0.0604(18) 0.0548(17) 0.0362(14) -0.0113(12) -0.0126(13) -0.0020(14)
O9 0.047(2) 0.128(4) 0.058(2) -0.042(3) -0.0132(18) -0.003(2)
O10 0.045(3) 0.053(3) 0.043(3) -0.006(3) -0.017(2) -0.002(2)
C66 0.041(3) 0.075(4) 0.052(4) -0.030(4) -0.004(3) 0.001(3)
C65 0.090(6) 0.044(5) 0.070(6) -0.008(4) 0.005(5) -0.008(4)
C67 0.045(3) 0.046(4) 0.052(3) -0.025(3) -0.014(3) 0.003(3)
C68 0.048(3) 0.056(4) 0.058(3) -0.016(3) -0.008(2) -0.009(2)
O109 0.061(4) 0.177(7) 0.052(3) -0.002(4) -0.018(3) 0.043(4)
O110 0.049(5) 0.082(7) 0.051(5) 0.003(6) -0.011(4) 0.004(5)
C165 0.085(8) 0.049(8) 0.072(8) -0.002(6) 0.005(7) -0.003(6)
C166 0.044(5) 0.103(7) 0.048(5) 0.004(6) 0.000(4) 0.022(5)
C167 0.060(5) 0.066(7) 0.064(7) -0.033(6) -0.015(5) 0.008(5)
C168 0.063(5) 0.060(5) 0.097(6) -0.020(5) -0.035(5) 0.006(4)

loop_
_atom_type_symbol
_atom_type_scat_dispersion_real
_atom_type_scat_dispersion_imag
_atom_type_scat_Cromer_Mann_a1
_atom_type_scat_Cromer_Mann_b1
_atom_type_scat_Cromer_Mann_a2
_atom_type_scat_Cromer_Mann_b2
_atom_type_scat_Cromer_Mann_a3
_atom_type_scat_Cromer_Mann_b3
_atom_type_scat_Cromer_Mann_a4
_atom_type_scat_Cromer_Mann_b4
_atom_type_scat_Cromer_Mann_c
_atom_type_scat_source
C 0.0033 0.0016 2.3100 20.8439 1.0200 10.2075 1.5886 0.5687 0.8650 51.6512 0.2156 'International Tables Vol C 4.2.6.8 and 6.1.1.4'
H 0.0000 0.0000 0.4930 10.5109 0.3229 26.1257 0.1402 3.1424 0.0408 57.7998 0.0030 'International Tables Vol C 4.2.6.8 and 6.1.1.4'
N 0.0061 0.0033 12.2126 0.0057 3.1322 9.8933 2.0125 28.9975 1.1663 0.5826 -11.5290 'International Tables Vol C 4.2.6.8 and 6.1.1.4'
O 0.0106 0.0060 3.0485 13.2771 2.2868 5.7011 1.5463 0.3239 0.8670 32.9089 0.2508 'International Tables Vol C 4.2.6.8 and 6.1.1.4'
S 0.1246 0.1234 6.9053 1.4679 5.2034 22.2151 1.4379 0.2536 1.5863 56.1720 0.8669 'International Tables Vol C 4.2.6.8 and 6.1.1.4'

loop_
_geom_angle_atom_site_label_1
_geom_angle_atom_site_label_2
_geom_angle_atom_site_label_3
_geom_angle
_geom_angle_publ_flag
C1 S2 C3 107.65(10) yes
C7 S8 C9 106.54(10) yes
C13 S14 C15 105.50(10) yes
C19 S20 C21 107.30(10) yes
C25 O1 C29 113.23(16) yes
C26 O2 C35 114.76(16) yes
C27 O3 C34 114.43(16) yes
C28 O4 C40 112.77(16) yes
C30 N1 C31 124.3(2) yes
C30 N1 H46 118.1 no
C31 N1 H46 117.5 no
C32 N2 C33 124.9(2) yes
C32 N2 H32 116.9 no
C33 N2 H32 118.1 no
C36 N3 C37 124.39(19) yes
C36 N3 H34 117.7 no
C37 N3 H34 117.9 no
C38 N4 C39 123.63(19) yes
C38 N4 H35 117.2 no
C39 N4 H35 119.1 no
S2 C1 C24 117.07(17) yes
S2 C1 C28 122.24(17) yes
C24 C1 C28 119.8(2) yes
S2 C3 C4 115.14(16) yes
S2 C3 C25 124.88(16) yes
C4 C3 C25 119.64(19) yes
C3 C4 C5 121.5(2) yes
C3 C4 H41 119.1 no
C5 C4 H41 119.4 no
C4 C5 C6 118.64(19) yes
C4 C5 C41 119.37(19) yes
C6 C5 C41 121.98(19) yes
C5 C6 C7 120.1(2) yes
C5 C6 H61 119.1 no
C7 C6 H61 120.8 no
S8 C7 C6 117.25(16) yes
S8 C7 C25 121.19(16) yes
C6 C7 C25 120.78(19) yes
S8 C9 C10 116.04(16) yes
S8 C9 C26 123.92(16) yes
C10 C9 C26 119.61(19) yes
C9 C10 C11 121.1(2) yes
C9 C10 H101 120.0 no
C11 C10 H101 119.0 no
C10 C11 C12 119.0(2) yes
C10 C11 C47 119.7(2) yes
C12 C11 C47 121.1(2) yes
C11 C12 C13 120.3(2) yes
C11 C12 H121 118.1 no
C13 C12 H121 121.5 no
S14 C13 C12 118.34(17) yes
S14 C13 C26 121.10(16) yes
C12 C13 C26 120.2(2) yes
S14 C15 C16 116.65(16) yes
S14 C15 C27 123.25(16) yes
C16 C15 C27 119.7(2) yes
C15 C16 C17 121.3(2) yes
C15 C16 H161 120.0 no
C17 C16 H161 118.7 no
C16 C17 C18 118.10(19) yes
C16 C17 C53 121.3(2) yes
C18 C17 C53 120.6(2) yes
C17 C18 C19 121.3(2) yes
C17 C18 H181 118.5 no
C19 C18 H181 120.2 no
S20 C19 C18 117.65(16) yes
S20 C19 C27 122.00(16) yes
C18 C19 C27 119.7(2) yes
S20 C21 C22 115.95(17) yes
S20 C21 C28 123.87(17) yes
C22 C21 C28 119.7(2) yes
C21 C22 C23 121.1(2) yes
C21 C22 H221 119.4 no
C23 C22 H221 119.5 no
C22 C23 C24 118.6(2) yes
C22 C23 C59 120.9(2) yes
C24 C23 C59 120.4(2) yes
C23 C24 C1 120.8(2) yes
C23 C24 H241 118.9 no
C1 C24 H241 120.4 no
C3 C25 C7 119.28(19) yes
C3 C25 O1 120.82(19) yes
C7 C25 O1 119.90(19) yes
C13 C26 C9 119.71(19) yes
C13 C26 O2 118.93(19) yes
C9 C26 O2 121.27(19) yes
C19 C27 C15 119.87(19) yes
C19 C27 O3 119.18(19) yes
C15 C27 O3 120.90(19) yes
C1 C28 C21 120.0(2) yes
C1 C28 O4 119.23(19) yes
C21 C28 O4 120.8(2) yes
O1 C29 C30 108.86(18) yes
O1 C29 H291 108.9 no
C30 C29 H291 109.9 no
O1 C29 H292 110.0 no
C30 C29 H292 110.2 no
H291 C29 H292 109.0 no
C29 C30 N1 116.2(2) yes
C29 C30 O5 120.4(2) yes
N1 C30 O5 123.4(2) yes
N1 C31 C32 111.7(2) yes
N1 C31 H311 110.2 no
C32 C31 H311 107.0 no
N1 C31 H312 109.3 no
C32 C31 H312 109.3 no
H311 C31 H312 109.4 no
C31 C32 N2 111.5(2) yes
C31 C32 H321 109.0 no
N2 C32 H321 108.5 no
C31 C32 H322 109.1 no
N2 C32 H322 108.8 no
H321 C32 H322 109.9 no
N2 C33 O6 124.9(2) yes
N2 C33 C34 116.1(2) yes
O6 C33 C34 119.0(2) yes
C33 C34 O3 109.15(18) yes
C33 C34 H341 110.6 no
O3 C34 H341 109.1 no
C33 C34 H342 109.0 no
O3 C34 H342 110.0 no
H341 C34 H342 108.9 no
O2 C35 C36 108.31(18) yes
O2 C35 H351 109.3 no
C36 C35 H351 109.9 no
O2 C35 H352 109.6 no
C36 C35 H352 110.0 no
H351 C35 H352 109.7 no
C35 C36 N3 114.83(19) yes
C35 C36 O7 120.7(2) yes
N3 C36 O7 124.4(2) yes
N3 C37 C38 111.3(2) yes
N3 C37 H371 108.3 no
C38 C37 H371 109.5 no
N3 C37 H372 109.8 no
C38 C37 H372 109.0 no
H371 C37 H372 108.9 no
C37 C38 N4 111.78(19) yes
C37 C38 H381 109.9 no
N4 C38 H381 108.2 no
C37 C38 H382 110.1 no
N4 C38 H382 107.8 no
H381 C38 H382 108.9 no
N4 C39 O8 123.6(2) yes
N4 C39 C40 116.2(2) yes
O8 C39 C40 120.2(2) yes
C39 C40 O4 108.65(18) yes
C39 C40 H401 109.4 no
O4 C40 H401 110.4 no
C39 C40 H402 110.3 no
O4 C40 H402 110.6 no
H401 C40 H402 107.4 no
C5 C41 C42 120.1(2) yes
C5 C41 C46 121.5(2) yes
C42 C41 C46 118.3(2) yes
C41 C42 C43 120.9(2) yes
C41 C42 H421 118.9 no
C43 C42 H421 120.2 no
C42 C43 C44 120.1(2) yes
C42 C43 H431 120.1 no
C44 C43 H431 119.8 no
C43 C44 C45 120.0(2) yes
C43 C44 H441 120.4 no
C45 C44 H441 119.6 no
C44 C45 C46 120.4(2) yes
C44 C45 H451 119.9 no
C46 C45 H451 119.8 no
C41 C46 C45 120.2(2) yes
C41 C46 H461 119.2 no
C45 C46 H461 120.6 no
C11 C47 C48 121.0(2) yes
C11 C47 C52 121.2(2) yes
C48 C47 C52 117.6(2) yes
C47 C48 C49 120.9(3) yes
C47 C48 H481 118.8 no
C49 C48 H481 120.2 no
C48 C49 C50 120.4(3) yes
C48 C49 H491 119.6 no
C50 C49 H491 120.0 no
C49 C50 C51 120.2(3) yes
C49 C50 H501 119.1 no
C51 C50 H501 120.7 no
C50 C51 C52 120.0(3) yes
C50 C51 H511 119.7 no
C52 C51 H511 120.4 no
C47 C52 C51 120.9(3) yes
C47 C52 H521 119.4 no
C51 C52 H521 119.7 no
C17 C53 C54 121.4(2) yes
C17 C53 C58 120.5(2) yes
C54 C53 C58 118.1(2) yes
C53 C54 C55 120.7(3) yes
C53 C54 H541 119.8 no
C55 C54 H541 119.4 no
C54 C55 C56 120.2(3) yes
C54 C55 H551 120.1 no
C56 C55 H551 119.7 no
C55 C56 C57 120.1(3) yes
C55 C56 H561 119.8 no
C57 C56 H561 120.1 no
C56 C57 C58 120.6(3) yes
C56 C57 H571 120.3 no
C58 C57 H571 119.1 no
C53 C58 C57 120.3(3) yes
C53 C58 H581 118.8 no
C57 C58 H581 120.8 no
C23 C59 C60 120.2(2) yes
C23 C59 C64 121.4(2) yes
C60 C59 C64 118.4(2) yes
C59 C60 C61 120.7(3) yes
C59 C60 H601 119.7 no
C61 C60 H601 119.6 no
C60 C61 C62 120.0(3) yes
C60 C61 H611 120.3 no
C62 C61 H611 119.7 no
C61 C62 C63 120.8(3) yes
C61 C62 H621 119.6 no
C63 C62 H621 119.6 no
C62 C63 C64 120.0(3) yes
C62 C63 H631 120.3 no
C64 C63 H631 119.6 no
C63 C64 C59 120.1(3) yes
C63 C64 H641 120.7 no
C59 C64 H641 119.2 no
C66 O10 C67 116.6(6) yes
O10 C66 O9 118.7(7) yes
O10 C66 C65 109.9(7) yes
O9 C66 C65 131.3(9) yes
C66 C65 H651 113.9 no
C66 C65 H652 111.3 no
H651 C65 H652 104.5 no
C66 C65 H653 114.1 no
H651 C65 H653 107.1 no
H652 C65 H653 105.2 no
O10 C67 C68 106.9(6) yes
O10 C67 H671 112.2 no
C68 C67 H671 106.5 no
O10 C67 H672 112.1 no
C68 C67 H672 108.1 no
H671 C67 H672 110.7 no
C67 C68 H50 109.1 no
C67 C68 H58 111.8 no
H50 C68 H58 105.6 no
C67 C68 H74 110.8 no
H50 C68 H74 110.1 no
H58 C68 H74 109.4 no
C166 O110 C167 119.1(14) yes
C166 C165 H1651 121.8 no
C166 C165 H1652 113.7 no
H1651 C165 H1652 101.0 no
C166 C165 H1653 115.7 no
H1651 C165 H1653 103.8 no
H1652 C165 H1653 97.2 no
C165 C166 O110 113.5(12) yes
C165 C166 O109 116.3(14) yes
O110 C166 O109 130.0(14) yes
O110 C167 C168 107.9(11) yes
O110 C167 H1671 115.0 no
C168 C167 H1671 100.0 no
O110 C167 H1672 114.6 no
C168 C167 H1672 103.1 no
H1671 C167 H1672 114.1 no
C167 C168 H1681 112.4 no
C167 C168 H1682 113.9 no
H1681 C168 H1682 110.4 no
C167 C168 H1683 108.9 no
H1681 C168 H1683 104.1 no
H1682 C168 H1683 106.4 no
C165 H1652 H74 114.9 no
C165 H1653 H50 143.4 no

loop_
_geom_bond_atom_site_label_1
_geom_bond_atom_site_label_2
_geom_bond_distance
_geom_bond_publ_flag
S2 C1 1.770(2) yes
S2 C3 1.773(2) yes
S8 C7 1.776(2) yes
S8 C9 1.772(2) yes
S14 C13 1.778(2) yes
S14 C15 1.778(2) yes
S20 C19 1.777(2) yes
S20 C21 1.779(2) yes
O1 C25 1.388(3) yes
O1 C29 1.443(3) yes
O2 C26 1.377(2) yes
O2 C35 1.441(3) yes
O3 C27 1.381(3) yes
O3 C34 1.439(3) yes
O4 C28 1.381(3) yes
O4 C40 1.436(3) yes
O5 C30 1.230(3) yes
O6 C33 1.216(3) yes
O7 C36 1.221(3) yes
O8 C39 1.217(3) yes
N1 C30 1.321(3) yes
N1 C31 1.458(3) yes
N1 H46 0.898 no
N2 C32 1.457(3) yes
N2 C33 1.323(3) yes
N2 H32 0.909 no
N3 C36 1.336(3) yes
N3 C37 1.451(3) yes
N3 H34 0.909 no
N4 C38 1.451(3) yes
N4 C39 1.318(3) yes
N4 H35 0.905 no
C1 C24 1.394(3) yes
C1 C28 1.395(3) yes
C3 C4 1.394(3) yes
C3 C25 1.396(3) yes
C4 C5 1.389(3) yes
C4 H41 0.968 no
C5 C6 1.401(3) yes
C5 C41 1.490(3) yes
C6 C7 1.394(3) yes
C6 H61 0.981 no
C7 C25 1.393(3) yes
C9 C10 1.396(3) yes
C9 C26 1.396(3) yes
C10 C11 1.394(3) yes
C10 H101 0.984 no
C11 C12 1.402(3) yes
C11 C47 1.484(3) yes
C12 C13 1.391(3) yes
C12 H121 1.040 no
C13 C26 1.401(3) yes
C15 C16 1.396(3) yes
C15 C27 1.393(3) yes
C16 C17 1.397(3) yes
C16 H161 1.025 no
C17 C18 1.396(3) yes
C17 C53 1.486(3) yes
C18 C19 1.393(3) yes
C18 H181 0.995 no
C19 C27 1.397(3) yes
C21 C22 1.392(3) yes
C21 C28 1.393(3) yes
C22 C23 1.397(3) yes
C22 H221 0.988 no
C23 C24 1.397(3) yes
C23 C59 1.490(3) yes
C24 H241 1.006 no
C29 C30 1.503(3) yes
C29 H291 0.990 no
C29 H292 1.012 no
C31 C32 1.514(4) yes
C31 H311 1.018 no
C31 H312 1.002 no
C32 H321 1.006 no
C32 H322 1.014 no
C33 C34 1.513(3) yes
C34 H341 0.989 no
C34 H342 1.003 no
C35 C36 1.513(3) yes
C35 H351 0.998 no
C35 H352 1.006 no
C37 C38 1.513(4) yes
C37 H371 0.997 no
C37 H372 1.005 no
C38 H381 0.998 no
C38 H382 0.997 no
C39 C40 1.505(3) yes
C40 H401 1.001 no
C40 H402 1.008 no
C41 C42 1.397(3) yes
C41 C46 1.404(3) yes
C42 C43 1.387(3) yes
C42 H421 0.979 no
C43 C44 1.376(4) yes
C43 H431 0.980 no
C44 C45 1.387(4) yes
C44 H441 0.967 no
C45 C46 1.388(3) yes
C45 H451 0.977 no
C46 H461 0.979 no
C47 C48 1.393(4) yes
C47 C52 1.401(4) yes
C48 C49 1.384(4) yes
C48 H481 0.988 no
C49 C50 1.370(5) yes
C49 H491 0.985 no
C50 C51 1.372(5) yes
C50 H501 0.983 no
C51 C52 1.388(4) yes
C51 H511 0.999 no
C52 H521 1.004 no
C53 C54 1.389(4) yes
C53 C58 1.397(4) yes
C54 C55 1.396(4) yes
C54 H541 0.991 no
C55 C56 1.368(5) yes
C55 H551 0.981 no
C56 C57 1.366(5) yes
C56 H561 0.958 no
C57 C58 1.393(4) yes
C57 H571 1.001 no
C58 H581 0.988 no
C59 C60 1.389(4) yes
C59 C64 1.389(4) yes
C60 C61 1.387(4) yes
C60 H601 0.996 no
C61 C62 1.358(5) yes
C61 H611 0.989 no
C62 C63 1.364(5) yes
C62 H621 0.972 no
C63 C64 1.394(4) yes
C63 H631 0.992 no
C64 H641 0.989 no
O9 C66 1.243(8) yes
O10 C66 1.371(10) yes
O10 C67 1.456(10) yes
C66 C65 1.505(10) yes
C65 H651 1.020 no
C65 H652 1.045 no
C65 H653 1.010 no
C67 C68 1.490(8) yes
C67 H671 0.996 no
C67 H672 0.989 no
C68 H50 0.997 no
C68 H58 1.014 no
C68 H74 0.970 no
O109 C166 1.171(13) yes
O110 C166 1.353(14) yes
O110 C167 1.417(16) yes
C165 C166 1.479(17) yes
C165 H1651 1.006 no
C165 H1652 1.109 no
C165 H1653 1.068 no
C167 C168 1.474(17) yes
C167 H1671 0.970 no
C167 H1672 0.976 no
C168 H1681 1.010 no
C168 H1682 0.978 no
C168 H1683 1.060 no
H50 H1653 0.489 no
H74 H1652 0.699 no
